data_2218054
loop_
_publ_author_name
'Tsai, Yow-Fu'
'Yang, Jen-Ta'
'Chen, Jhy-Der'
'Lin, Chia-Her'

_publ_section_title
;Methyl
 (2'<i>S</i>,3'<i>S</i>)-3,4-<i>O</i>-(2',3'-dimethoxybutane-2',3'-diyl)-\a-<small>L</small>-rhamnopyranoside:
 a glycosyl acceptor
;
_journal_coeditor_code BT2683
_journal_issue 5
_journal_name_full 'Acta Crystallographica Section E'
_journal_page_first o897
_journal_paper_doi 10.1107/S1600536808008222
_journal_volume 64
_journal_year 2008
_chemical_formula_iupac 'C13 H24 O7'
_chemical_formula_moiety 'C13 H24 O7'
_chemical_formula_sum 'C13 H24 O7'
_chemical_formula_weight 292.32
_chemical_name_systematic
;Methyl
 (2'S,3'S)-3,4-O-(2',3'-dimethoxybutane-2',3'-diyl)-\a-L-rhamnopyranoside
;
_space_group_IT_number 19
_symmetry_cell_setting orthorhombic
_symmetry_space_group_name_Hall 'P 2ac 2ab'
_symmetry_space_group_name_H-M 'P 21 21 21'
_atom_sites_solution_hydrogens geom
_atom_sites_solution_primary direct
_atom_sites_solution_secondary difmap
_audit_creation_method SHELXL97
_cell_angle_alpha 90.00
_cell_angle_beta 90.00
_cell_angle_gamma 90.00
_cell_formula_units_Z 8
_cell_length_a 12.8743(14)
_cell_length_b 13.1182(12)
_cell_length_c 18.208(3)
_cell_measurement_reflns_used 27
_cell_measurement_temperature 295(2)
_cell_measurement_theta_max 12.51
_cell_measurement_theta_min 5.05
_cell_volume 3075.1(7)
_computing_cell_refinement 'XSCANS (Siemens, 1995)'
_computing_data_collection 'XSCANS (Siemens, 1995)'
_computing_data_reduction 'SHELXTL (Sheldrick, 2008)'
_computing_molecular_graphics 'SHELXTL (Sheldrick, 2008)'
_computing_publication_material 'SHELXTL (Sheldrick, 2008)'
_computing_structure_refinement 'SHELXL97 (Sheldrick, 2008)'
_computing_structure_solution 'SHELXS97 (Sheldrick, 2008)'
_diffrn_ambient_temperature 295(2)
_diffrn_measured_fraction_theta_full 0.992
_diffrn_measured_fraction_theta_max 0.992
_diffrn_measurement_device_type 'Bruker P4'
_diffrn_measurement_method \w
_diffrn_radiation_monochromator graphite
_diffrn_radiation_source 'fine-focus sealed tube'
_diffrn_radiation_type MoK\a
_diffrn_radiation_wavelength 0.71073
_diffrn_reflns_av_R_equivalents 0.0198
_diffrn_reflns_av_sigmaI/netI 0.0241
_diffrn_reflns_limit_h_max 15
_diffrn_reflns_limit_h_min -1
_diffrn_reflns_limit_k_max 15
_diffrn_reflns_limit_k_min -1
_diffrn_reflns_limit_l_max 21
_diffrn_reflns_limit_l_min -1
_diffrn_reflns_number 3842
_diffrn_reflns_theta_full 25.00
_diffrn_reflns_theta_max 25.00
_diffrn_reflns_theta_min 1.91
_diffrn_standards_decay_% 0
_diffrn_standards_interval_count 97
_diffrn_standards_number 3
_exptl_absorpt_coefficient_mu 0.102
_exptl_absorpt_correction_T_max 0.9937
_exptl_absorpt_correction_T_min 0.9329
_exptl_absorpt_correction_type psi-scan
_exptl_absorpt_process_details '(North <i>et al.</i>,  1968)'
_exptl_crystal_colour colourless
_exptl_crystal_density_diffrn 1.263
_exptl_crystal_density_method 'not measured'
_exptl_crystal_description block
_exptl_crystal_F_000 1264
_exptl_crystal_size_max 0.6
_exptl_crystal_size_mid 0.5
_exptl_crystal_size_min 0.4
_refine_diff_density_max 0.154
_refine_diff_density_min -0.170
_refine_ls_extinction_coef 0.0063(6)
_refine_ls_extinction_expression Fc^*^=kFc[1+0.001xFc^2^\l^3^/sin(2\q)]^-1/4^
_refine_ls_extinction_method 'SHELXL97 (Sheldrick, 2008)'
_refine_ls_goodness_of_fit_ref 1.015
_refine_ls_hydrogen_treatment constr
_refine_ls_matrix_type full
_refine_ls_number_parameters 362
_refine_ls_number_reflns 3032
_refine_ls_number_restraints 0
_refine_ls_restrained_S_all 1.015
_refine_ls_R_factor_all 0.0471
_refine_ls_R_factor_gt 0.0384
_refine_ls_shift/su_max 0.000
_refine_ls_shift/su_mean 0.000
_refine_ls_structure_factor_coef Fsqd
_refine_ls_weighting_details 'calc w = 1/[\s^2^(Fo^2^)+(0.0561P)^2^+0.7995P] where P=(Fo^2^+2Fc^2^)/3'
_refine_ls_weighting_scheme calc
_refine_ls_wR_factor_gt 0.0983
_refine_ls_wR_factor_ref 0.1059
_reflns_number_gt 2630
_reflns_number_total 3032
_reflns_threshold_expression I>2s(I)
_cod_data_source_file bt2683.cif
_cod_data_source_block I
_cod_original_cell_volume 3075.0(7)
_cod_original_sg_symbol_H-M 'P21 21 21'
_cod_database_code 2218054
_cod_database_fobs_code 2218054

loop_
_symmetry_equiv_pos_as_xyz
'x, y, z'
'-x+1/2, -y, z+1/2'
'-x, y+1/2, -z+1/2'
'x+1/2, -y+1/2, -z'

loop_
_atom_site_type_symbol
_atom_site_label
_atom_site_fract_x
_atom_site_fract_y
_atom_site_fract_z
_atom_site_U_iso_or_equiv
_atom_site_adp_type
_atom_site_calc_flag
_atom_site_refinement_flags
_atom_site_occupancy
O O1 0.29481(18) 0.87985(15) 0.88054(10) 0.0505(5) Uani d . 1
O O2 0.1553(2) 0.8215(2) 0.95033(13) 0.0673(7) Uani d . 1
O O3 0.35887(18) 0.66974(18) 0.87880(14) 0.0614(6) Uani d . 1
O O4 0.20071(17) 0.70426(15) 0.82239(11) 0.0469(5) Uani d . 1
O O5 0.38039(16) 0.96048(16) 0.74810(11) 0.0502(5) Uani d . 1
H H5A 0.4138 0.9481 0.7854 0.075 Uiso calc R 1
O O6 0.11031(18) 0.99268(18) 0.71133(13) 0.0626(6) Uani d . 1
O O7 0.21798(18) 0.86713(17) 0.66048(11) 0.0529(5) Uani d . 1
O O8 0.38389(15) 0.21315(15) 0.83116(10) 0.0426(4) Uani d . 1
O O9 0.38270(19) 0.33878(17) 0.92121(12) 0.0564(6) Uani d . 1
O O10 0.17861(17) 0.16879(17) 0.87757(12) 0.0548(5) Uani d . 1
O O11 0.20194(17) 0.33159(15) 0.82917(10) 0.0470(5) Uani d . 1
O O12 0.37676(17) 0.15454(15) 0.67829(11) 0.0481(5) Uani d . 1
H H12A 0.3881 0.1110 0.7096 0.072 Uiso calc R 1
O O13 0.43863(16) 0.41769(15) 0.66158(12) 0.0515(5) Uani d . 1
O O14 0.27898(16) 0.34098(16) 0.63634(10) 0.0451(5) Uani d . 1
C C1 0.2596(3) 0.8024(3) 0.92943(17) 0.0570(9) Uani d . 1
C C2 0.3345(4) 0.8045(3) 0.99348(19) 0.0829(13) Uani d . 1
H H2A 0.3352 0.8714 1.0148 0.124 Uiso calc R 1
H H2B 0.4030 0.7875 0.9766 0.124 Uiso calc R 1
H H2C 0.3129 0.7558 1.0298 0.124 Uiso calc R 1
C C3 0.1350(4) 0.9160(3) 0.9869(2) 0.0932(15) Uani d . 1
H H3A 0.0622 0.9210 0.9977 0.140 Uiso calc R 1
H H3B 0.1551 0.9716 0.9557 0.140 Uiso calc R 1
H H3C 0.1740 0.9188 1.0317 0.140 Uiso calc R 1
C C4 0.2534(3) 0.6969(2) 0.89081(17) 0.0507(8) Uani d . 1
C C5 0.3743(3) 0.5765(3) 0.8392(3) 0.0899(15) Uani d . 1
H H5B 0.4473 0.5641 0.8335 0.135 Uiso calc R 1
H H5C 0.3425 0.5817 0.7916 0.135 Uiso calc R 1
H H5D 0.3433 0.5211 0.8659 0.135 Uiso calc R 1
C C6 0.1952(3) 0.6187(3) 0.9353(2) 0.0671(10) Uani d . 1
H H6A 0.1933 0.5553 0.9089 0.101 Uiso calc R 1
H H6B 0.1256 0.6420 0.9438 0.101 Uiso calc R 1
H H6C 0.2297 0.6088 0.9815 0.101 Uiso calc R 1
C C7 0.2429(2) 0.7820(2) 0.77618(15) 0.0426(7) Uani d . 1
H H7A 0.3160 0.7670 0.7659 0.051 Uiso calc R 1
C C8 0.2344(2) 0.8829(2) 0.81437(15) 0.0436(7) Uani d . 1
H H8A 0.1615 0.8952 0.8271 0.052 Uiso calc R 1
C C9 0.2721(2) 0.9686(2) 0.76624(16) 0.0438(7) Uani d . 1
H H9A 0.2589 1.0340 0.7904 0.053 Uiso calc R 1
C C10 0.2127(3) 0.9639(2) 0.69401(17) 0.0497(7) Uani d . 1
H H10A 0.2420 1.0145 0.6603 0.060 Uiso calc R 1
C C11 0.0474(3) 1.0130(4) 0.6492(3) 0.1003(16) Uani d . 1
H H11A -0.0209 1.0325 0.6651 0.150 Uiso calc R 1
H H11B 0.0428 0.9529 0.6193 0.150 Uiso calc R 1
H H11C 0.0776 1.0674 0.6211 0.150 Uiso calc R 1
C C12 0.1820(3) 0.7835(2) 0.70469(16) 0.0477(7) Uani d . 1
H H12B 0.1080 0.7924 0.7154 0.057 Uiso calc R 1
C C13 0.1975(3) 0.6876(3) 0.6604(2) 0.0698(10) Uani d . 1
H H13A 0.1575 0.6917 0.6160 0.105 Uiso calc R 1
H H13B 0.1751 0.6298 0.6886 0.105 Uiso calc R 1
H H13C 0.2697 0.6802 0.6484 0.105 Uiso calc R 1
C C14 0.3400(3) 0.2447(2) 0.89914(15) 0.0445(7) Uani d . 1
C C15 0.3620(3) 0.1598(3) 0.95361(17) 0.0591(9) Uani d . 1
H H15A 0.4356 0.1497 0.9575 0.089 Uiso calc R 1
H H15B 0.3297 0.0980 0.9370 0.089 Uiso calc R 1
H H15C 0.3345 0.1780 1.0008 0.089 Uiso calc R 1
C C16 0.4938(3) 0.3455(3) 0.9215(2) 0.0743(11) Uani d . 1
H H16A 0.5144 0.4122 0.9375 0.111 Uiso calc R 1
H H16B 0.5197 0.3335 0.8728 0.111 Uiso calc R 1
H H16C 0.5216 0.2952 0.9544 0.111 Uiso calc R 1
C C17 0.2219(3) 0.2663(2) 0.89001(16) 0.0471(7) Uani d . 1
C C18 0.0701(3) 0.1652(3) 0.8604(2) 0.0737(11) Uani d . 1
H H18A 0.0493 0.0956 0.8532 0.111 Uiso calc R 1
H H18B 0.0574 0.2032 0.8162 0.111 Uiso calc R 1
H H18C 0.0310 0.1943 0.9000 0.111 Uiso calc R 1
C C19 0.1755(3) 0.3204(3) 0.95614(18) 0.0642(10) Uani d . 1
H H19A 0.1028 0.3319 0.9479 0.096 Uiso calc R 1
H H19B 0.2099 0.3845 0.9632 0.096 Uiso calc R 1
H H19C 0.1844 0.2788 0.9991 0.096 Uiso calc R 1
C C20 0.2480(2) 0.2952(2) 0.76220(15) 0.0400(6) Uani d . 1
H H20A 0.2181 0.2290 0.7489 0.048 Uiso calc R 1
C C21 0.3632(2) 0.2850(2) 0.77310(14) 0.0388(6) Uani d . 1
H H21A 0.3917 0.3515 0.7869 0.047 Uiso calc R 1
C C22 0.4147(2) 0.2498(2) 0.70284(15) 0.0400(6) Uani d . 1
H H22A 0.4902 0.2467 0.7094 0.048 Uiso calc R 1
C C23 0.3874(2) 0.3265(2) 0.64348(15) 0.0425(6) Uani d . 1
H H23A 0.4147 0.3017 0.5965 0.051 Uiso calc R 1
C C24 0.4307(3) 0.4943(3) 0.6062(2) 0.0701(10) Uani d . 1
H H24A 0.4665 0.5546 0.6222 0.105 Uiso calc R 1
H H24B 0.3589 0.5101 0.5978 0.105 Uiso calc R 1
H H24C 0.4615 0.4699 0.5616 0.105 Uiso calc R 1
C C25 0.2258(2) 0.3727(2) 0.70230(15) 0.0430(7) Uani d . 1
H H25A 0.2511 0.4399 0.7175 0.052 Uiso calc R 1
C C26 0.1112(3) 0.3797(3) 0.6822(2) 0.0652(10) Uani d . 1
H H26A 0.1019 0.4304 0.6447 0.098 Uiso calc R 1
H H26B 0.0718 0.3984 0.7249 0.098 Uiso calc R 1
H H26C 0.0877 0.3149 0.6643 0.098 Uiso calc R 1

loop_
_atom_site_aniso_label
_atom_site_aniso_U_11
_atom_site_aniso_U_22
_atom_site_aniso_U_33
_atom_site_aniso_U_12
_atom_site_aniso_U_13
_atom_site_aniso_U_23
O1 0.0683(14) 0.0485(11) 0.0347(10) -0.0162(11) -0.0075(10) 0.0047(9)
O2 0.0860(18) 0.0663(15) 0.0495(12) -0.0112(14) 0.0156(12) -0.0026(12)
O3 0.0551(14) 0.0524(12) 0.0768(15) -0.0051(11) -0.0090(12) 0.0158(12)
O4 0.0527(12) 0.0444(10) 0.0436(10) -0.0123(10) -0.0050(10) 0.0060(9)
O5 0.0487(12) 0.0539(12) 0.0480(11) -0.0057(10) -0.0044(10) 0.0100(10)
O6 0.0520(13) 0.0695(15) 0.0662(14) 0.0071(12) -0.0070(12) 0.0189(12)
O7 0.0619(13) 0.0616(13) 0.0353(10) -0.0092(11) -0.0043(10) 0.0041(10)
O8 0.0487(11) 0.0449(10) 0.0341(9) 0.0091(9) -0.0015(9) 0.0017(9)
O9 0.0694(15) 0.0526(12) 0.0473(11) 0.0022(12) -0.0088(11) -0.0066(11)
O10 0.0536(12) 0.0520(12) 0.0587(13) 0.0000(11) 0.0034(11) 0.0075(11)
O11 0.0538(12) 0.0503(11) 0.0368(9) 0.0139(10) 0.0053(9) 0.0036(9)
O12 0.0582(12) 0.0424(10) 0.0436(10) -0.0060(10) 0.0036(10) -0.0028(9)
O13 0.0543(12) 0.0473(11) 0.0530(12) -0.0147(10) -0.0035(11) 0.0055(10)
O14 0.0481(12) 0.0549(12) 0.0323(9) -0.0046(10) -0.0023(8) 0.0026(9)
C1 0.071(2) 0.062(2) 0.0384(15) -0.0189(18) -0.0021(16) 0.0082(14)
C2 0.119(3) 0.086(3) 0.0434(18) -0.035(3) -0.025(2) 0.0195(19)
C3 0.131(4) 0.087(3) 0.062(2) -0.003(3) 0.024(3) -0.012(2)
C4 0.0558(19) 0.0491(17) 0.0472(16) -0.0094(15) -0.0059(15) 0.0139(14)
C5 0.069(2) 0.0473(19) 0.154(5) 0.0036(19) 0.001(3) 0.009(3)
C6 0.077(2) 0.063(2) 0.062(2) -0.025(2) -0.009(2) 0.0213(17)
C7 0.0476(16) 0.0417(14) 0.0384(14) -0.0063(13) -0.0001(13) 0.0035(13)
C8 0.0511(17) 0.0457(15) 0.0342(14) -0.0060(13) -0.0045(13) 0.0027(13)
C9 0.0492(16) 0.0419(15) 0.0401(15) -0.0013(13) -0.0001(13) 0.0040(12)
C10 0.0528(18) 0.0503(17) 0.0460(16) -0.0033(15) -0.0022(15) 0.0133(14)
C11 0.066(3) 0.142(4) 0.093(3) 0.003(3) -0.024(2) 0.051(3)
C12 0.0505(17) 0.0518(16) 0.0409(15) -0.0078(15) -0.0031(14) 0.0011(14)
C13 0.085(3) 0.069(2) 0.056(2) -0.006(2) -0.010(2) -0.0167(18)
C14 0.0571(18) 0.0438(15) 0.0327(14) 0.0051(14) -0.0022(13) -0.0014(12)
C15 0.077(2) 0.0559(18) 0.0441(16) 0.0182(18) -0.0011(16) 0.0077(15)
C16 0.074(2) 0.075(2) 0.074(2) -0.008(2) -0.031(2) 0.000(2)
C17 0.0574(18) 0.0465(16) 0.0373(14) 0.0096(14) 0.0063(14) 0.0057(13)
C18 0.054(2) 0.087(3) 0.080(2) -0.007(2) 0.0077(18) 0.008(2)
C19 0.080(2) 0.066(2) 0.0462(17) 0.018(2) 0.0168(17) 0.0049(17)
C20 0.0414(15) 0.0434(15) 0.0353(14) 0.0022(13) 0.0044(12) -0.0009(12)
C21 0.0415(15) 0.0402(14) 0.0347(13) 0.0003(12) -0.0029(12) 0.0028(12)
C22 0.0377(14) 0.0422(15) 0.0400(14) -0.0043(12) -0.0001(12) -0.0015(12)
C23 0.0424(15) 0.0470(15) 0.0381(14) -0.0050(14) 0.0016(12) -0.0020(13)
C24 0.092(3) 0.057(2) 0.062(2) -0.020(2) 0.002(2) 0.0159(17)
C25 0.0452(16) 0.0478(16) 0.0361(14) 0.0033(13) -0.0030(13) 0.0012(12)
C26 0.0502(19) 0.089(3) 0.057(2) 0.0166(19) -0.0059(16) 0.0103(19)

loop_
_atom_type_symbol
_atom_type_description
_atom_type_scat_dispersion_real
_atom_type_scat_dispersion_imag
_atom_type_scat_source
C C 0.0033 0.0000 'International Tables Vol C Tables 4.2.6.8 and 6.1.1.4'
H H 0.0000 0.0000 'International Tables Vol C Tables 4.2.6.8 and 6.1.1.4'
O O 0.0106 0.0000 'International Tables Vol C Tables 4.2.6.8 and 6.1.1.4'

loop_
_geom_angle_atom_site_label_1
_geom_angle_atom_site_label_2
_geom_angle_atom_site_label_3
_geom_angle
C1 O1 C8 111.9(2)
C1 O2 C3 116.8(3)
C4 O3 C5 115.0(3)
C4 O4 C7 112.5(2)
C9 O5 H5A 109.5
C10 O6 C11 114.0(3)
C10 O7 C12 115.4(2)
C14 O8 C21 112.0(2)
C14 O9 C16 116.4(3)
C17 O10 C18 116.7(3)
C17 O11 C20 112.7(2)
C22 O12 H12A 109.5
C23 O13 C24 113.6(2)
C23 O14 C25 115.5(2)
O2 C1 O1 110.0(3)
O2 C1 C2 113.2(3)
O1 C1 C2 105.4(3)
O2 C1 C4 103.3(3)
O1 C1 C4 111.7(2)
C2 C1 C4 113.4(3)
C1 C2 H2A 109.5
C1 C2 H2B 109.5
H2A C2 H2B 109.5
C1 C2 H2C 109.5
H2A C2 H2C 109.5
H2B C2 H2C 109.5
O2 C3 H3A 109.5
O2 C3 H3B 109.5
H3A C3 H3B 109.5
O2 C3 H3C 109.5
H3A C3 H3C 109.5
H3B C3 H3C 109.5
O3 C4 O4 109.8(3)
O3 C4 C6 112.8(3)
O4 C4 C6 106.3(3)
O3 C4 C1 104.1(3)
O4 C4 C1 111.1(2)
C6 C4 C1 112.9(3)
O3 C5 H5B 109.5
O3 C5 H5C 109.5
H5B C5 H5C 109.5
O3 C5 H5D 109.5
H5B C5 H5D 109.5
H5C C5 H5D 109.5
C4 C6 H6A 109.5
C4 C6 H6B 109.5
H6A C6 H6B 109.5
C4 C6 H6C 109.5
H6A C6 H6C 109.5
H6B C6 H6C 109.5
O4 C7 C8 109.2(2)
O4 C7 C12 108.5(2)
C8 C7 C12 110.4(2)
O4 C7 H7A 109.6
C8 C7 H7A 109.6
C12 C7 H7A 109.6
O1 C8 C9 109.6(2)
O1 C8 C7 109.0(2)
C9 C8 C7 111.5(2)
O1 C8 H8A 108.9
C9 C8 H8A 108.9
C7 C8 H8A 108.9
O5 C9 C8 113.0(2)
O5 C9 C10 106.6(2)
C8 C9 C10 108.1(2)
O5 C9 H9A 109.7
C8 C9 H9A 109.7
C10 C9 H9A 109.7
O7 C10 O6 112.6(3)
O7 C10 C9 112.7(2)
O6 C10 C9 105.4(3)
O7 C10 H10A 108.6
O6 C10 H10A 108.6
C9 C10 H10A 108.6
O6 C11 H11A 109.5
O6 C11 H11B 109.5
H11A C11 H11B 109.5
O6 C11 H11C 109.5
H11A C11 H11C 109.5
H11B C11 H11C 109.5
O7 C12 C13 107.1(3)
O7 C12 C7 108.9(2)
C13 C12 C7 112.3(3)
O7 C12 H12B 109.5
C13 C12 H12B 109.5
C7 C12 H12B 109.5
C12 C13 H13A 109.5
C12 C13 H13B 109.5
H13A C13 H13B 109.5
C12 C13 H13C 109.5
H13A C13 H13C 109.5
H13B C13 H13C 109.5
O9 C14 O8 110.4(2)
O9 C14 C15 112.5(2)
O8 C14 C15 106.3(2)
O9 C14 C17 104.6(2)
O8 C14 C17 110.4(2)
C15 C14 C17 112.7(3)
C14 C15 H15A 109.5
C14 C15 H15B 109.5
H15A C15 H15B 109.5
C14 C15 H15C 109.5
H15A C15 H15C 109.5
H15B C15 H15C 109.5
O9 C16 H16A 109.5
O9 C16 H16B 109.5
H16A C16 H16B 109.5
O9 C16 H16C 109.5
H16A C16 H16C 109.5
H16B C16 H16C 109.5
O10 C17 O11 110.4(3)
O10 C17 C19 113.2(3)
O11 C17 C19 105.4(2)
O10 C17 C14 103.8(2)
O11 C17 C14 111.7(2)
C19 C17 C14 112.6(3)
O10 C18 H18A 109.5
O10 C18 H18B 109.5
H18A C18 H18B 109.5
O10 C18 H18C 109.5
H18A C18 H18C 109.5
H18B C18 H18C 109.5
C17 C19 H19A 109.5
C17 C19 H19B 109.5
H19A C19 H19B 109.5
C17 C19 H19C 109.5
H19A C19 H19C 109.5
H19B C19 H19C 109.5
O11 C20 C21 109.0(2)
O11 C20 C25 108.0(2)
C21 C20 C25 109.9(2)
O11 C20 H20A 110.0
C21 C20 H20A 110.0
C25 C20 H20A 110.0
O8 C21 C20 109.8(2)
O8 C21 C22 109.8(2)
C20 C21 C22 110.4(2)
O8 C21 H21A 108.9
C20 C21 H21A 108.9
C22 C21 H21A 108.9
O12 C22 C21 112.7(2)
O12 C22 C23 106.3(2)
C21 C22 C23 107.3(2)
O12 C22 H22A 110.2
C21 C22 H22A 110.2
C23 C22 H22A 110.2
O13 C23 O14 111.7(2)
O13 C23 C22 106.8(2)
O14 C23 C22 112.5(2)
O13 C23 H23A 108.6
O14 C23 H23A 108.6
C22 C23 H23A 108.6
O13 C24 H24A 109.5
O13 C24 H24B 109.5
H24A C24 H24B 109.5
O13 C24 H24C 109.5
H24A C24 H24C 109.5
H24B C24 H24C 109.5
O14 C25 C20 108.3(2)
O14 C25 C26 106.1(2)
C20 C25 C26 113.3(3)
O14 C25 H25A 109.7
C20 C25 H25A 109.7
C26 C25 H25A 109.7
C25 C26 H26A 109.5
C25 C26 H26B 109.5
H26A C26 H26B 109.5
C25 C26 H26C 109.5
H26A C26 H26C 109.5
H26B C26 H26C 109.5

loop_
_geom_bond_atom_site_label_1
_geom_bond_atom_site_label_2
_geom_bond_distance
O1 C1 1.425(4)
O1 C8 1.434(3)
O2 C1 1.419(4)
O2 C3 1.430(5)
O3 C4 1.421(4)
O3 C5 1.434(5)
O4 C4 1.422(4)
O4 C7 1.429(3)
O5 C9 1.437(4)
O5 H5A 0.8200
O6 C10 1.407(4)
O6 C11 1.417(5)
O7 C10 1.410(4)
O7 C12 1.437(4)
O8 C14 1.423(3)
O8 C21 1.441(3)
O9 C14 1.409(4)
O9 C16 1.433(4)
O10 C17 1.414(4)
O10 C18 1.432(4)
O11 C17 1.424(3)
O11 C20 1.438(3)
O12 C22 1.414(3)
O12 H12A 0.8200
O13 C23 1.406(3)
O13 C24 1.427(4)
O14 C23 1.415(4)
O14 C25 1.444(3)
C1 C2 1.513(5)
C1 C4 1.555(5)
C2 H2A 0.9600
C2 H2B 0.9600
C2 H2C 0.9600
C3 H3A 0.9600
C3 H3B 0.9600
C3 H3C 0.9600
C4 C6 1.507(4)
C5 H5B 0.9600
C5 H5C 0.9600
C5 H5D 0.9600
C6 H6A 0.9600
C6 H6B 0.9600
C6 H6C 0.9600
C7 C8 1.500(4)
C7 C12 1.519(4)
C7 H7A 0.9800
C8 C9 1.505(4)
C8 H8A 0.9800
C9 C10 1.523(4)
C9 H9A 0.9800
C10 H10A 0.9800
C11 H11A 0.9600
C11 H11B 0.9600
C11 H11C 0.9600
C12 C13 1.508(5)
C12 H12B 0.9800
C13 H13A 0.9600
C13 H13B 0.9600
C13 H13C 0.9600
C14 C15 1.519(4)
C14 C17 1.555(4)
C15 H15A 0.9600
C15 H15B 0.9600
C15 H15C 0.9600
C16 H16A 0.9600
C16 H16B 0.9600
C16 H16C 0.9600
C17 C19 1.520(4)
C18 H18A 0.9600
C18 H18B 0.9600
C18 H18C 0.9600
C19 H19A 0.9600
C19 H19B 0.9600
C19 H19C 0.9600
C20 C21 1.501(4)
C20 C25 1.519(4)
C20 H20A 0.9800
C21 C22 1.514(4)
C21 H21A 0.9800
C22 C23 1.518(4)
C22 H22A 0.9800
C23 H23A 0.9800
C24 H24A 0.9600
C24 H24B 0.9600
C24 H24C 0.9600
C25 C26 1.522(4)
C25 H25A 0.9800
C26 H26A 0.9600
C26 H26B 0.9600
C26 H26C 0.9600

loop_
_geom_hbond_atom_site_label_D
_geom_hbond_atom_site_label_H
_geom_hbond_atom_site_label_A
_geom_hbond_site_symmetry_A
_geom_hbond_distance_DH
_geom_hbond_distance_HA
_geom_hbond_distance_DA
_geom_hbond_angle_DHA
_geom_hbond_publ_flag
O5 H5A O13 3_656 0.8200 2.1700 2.907(3) 150.00 yes
O12 H12A O5 1_545 0.8200 2.1000 2.846(3) 152.00 yes

loop_
_cod_related_entry_id
_cod_related_entry_database
_cod_related_entry_code
1 ChemSpider 24739850
